data_7157209
loop_
_publ_author_name
'Li, Yan'
'Guo, Juan'
'Lu, Xunbo'
'Zhong, Fangrui'

_publ_section_title
;
 One-step assembly of alkoxypyrroloindolines via iodine-catalyzed
 alkoxycyclization of indole derivatives.
;
_journal_issue 1
_journal_name_full 'Organic &amp; biomolecular chemistry'
_journal_page_first 32
_journal_page_last 35
_journal_paper_doi 10.1039/c9ob02287b
_journal_volume 18
_journal_year 2019
_chemical_formula_moiety 'C19 H22 N2 O3 S'
_chemical_formula_sum 'C19 H22 N2 O3 S'
_chemical_formula_weight 358.44
_space_group_crystal_system monoclinic
_space_group_IT_number 14
_space_group_name_Hall '-P 2ybc'
_space_group_name_H-M_alt 'P 1 21/c 1'
_atom_sites_solution_hydrogens mixed
_atom_sites_solution_primary iterative
_audit_creation_date 2019-01-09
_audit_creation_method
;
Olex2 1.2
(compiled 2018.05.29 svn.r3508 for OlexSys, GUI svn.r5506)
;
_audit_update_record
;
2019-01-09 deposited with the CCDC.	2019-11-13 downloaded from the CCDC.
;
_cell_angle_alpha 90
_cell_angle_beta 91.846(8)
_cell_angle_gamma 90
_cell_formula_units_Z 4
_cell_length_a 19.181(6)
_cell_length_b 7.746(3)
_cell_length_c 12.126(4)
_cell_measurement_reflns_used 1807
_cell_measurement_temperature 296(2)
_cell_measurement_theta_max 19.50
_cell_measurement_theta_min 2.84
_cell_volume 1800.7(11)
_computing_cell_refinement 'Bruker SAINT'
_computing_data_collection 'Bruker APEX2'
_computing_data_reduction 'Bruker SAINT'
_computing_molecular_graphics 'Olex2 (Dolomanov et al., 2009)'
_computing_publication_material 'Olex2 (Dolomanov et al., 2009)'
_computing_structure_refinement 'ShelXL (Sheldrick, 2015)'
_computing_structure_solution 'olex2.solve (Bourhis et al., 2015)'
_diffrn_ambient_temperature 296(2)
_diffrn_measured_fraction_theta_full 0.971
_diffrn_measured_fraction_theta_max 0.902
_diffrn_measurement_device_type 'Bruker APEX-II CCD'
_diffrn_measurement_method '\f and \w scans'
_diffrn_radiation_type MoK\a
_diffrn_radiation_wavelength 0.71073
_diffrn_reflns_av_R_equivalents 0.0634
_diffrn_reflns_av_unetI/netI 0.0777
_diffrn_reflns_Laue_measured_fraction_full 0.971
_diffrn_reflns_Laue_measured_fraction_max 0.902
_diffrn_reflns_limit_h_max 21
_diffrn_reflns_limit_h_min -23
_diffrn_reflns_limit_k_max 9
_diffrn_reflns_limit_k_min -9
_diffrn_reflns_limit_l_max 10
_diffrn_reflns_limit_l_min -15
_diffrn_reflns_number 13043
_diffrn_reflns_point_group_measured_fraction_full 0.971
_diffrn_reflns_point_group_measured_fraction_max 0.902
_diffrn_reflns_theta_full 25.242
_diffrn_reflns_theta_max 26.233
_diffrn_reflns_theta_min 1.062
_exptl_absorpt_coefficient_mu 0.200
_exptl_absorpt_correction_type none
_exptl_crystal_density_diffrn 1.322
_exptl_crystal_description block
_exptl_crystal_F_000 760
_exptl_crystal_size_max 0.2
_exptl_crystal_size_mid 0.1
_exptl_crystal_size_min 0.1
_refine_diff_density_max 1.353
_refine_diff_density_min -0.316
_refine_diff_density_rms 0.059
_refine_ls_extinction_method none
_refine_ls_goodness_of_fit_ref 1.018
_refine_ls_hydrogen_treatment mixed
_refine_ls_matrix_type full
_refine_ls_number_parameters 310
_refine_ls_number_reflns 3282
_refine_ls_number_restraints 0
_refine_ls_restrained_S_all 1.018
_refine_ls_R_factor_all 0.1509
_refine_ls_R_factor_gt 0.0799
_refine_ls_shift/su_max 0.000
_refine_ls_shift/su_mean 0.000
_refine_ls_structure_factor_coef Fsqd
_refine_ls_weighting_details 'w=1/[\s^2^(Fo^2^)+(0.0925P)^2^+2.3275P] where P=(Fo^2^+2Fc^2^)/3'
_refine_ls_weighting_scheme calc
_refine_ls_wR_factor_gt 0.1827
_refine_ls_wR_factor_ref 0.2228
_reflns_Friedel_coverage 0.000
_reflns_number_gt 1787
_reflns_number_total 3282
_reflns_threshold_expression 'I > 2\s(I)'
_cod_data_source_file c9ob02287b2.cif
_cod_data_source_block t
_cod_depositor_comments 'Adding full bibliography for 7157209.cif.'
_cod_database_code 7157209
_shelx_shelxl_version_number 2018/3
_shelx_space_group_comment
;
The symmetry employed for this shelxl refinement is uniquely defined
by the following loop, which should always be used as a source of
symmetry information in preference to the above space-group names.
They are only intended as comments.
;
_shelx_estimated_absorpt_t_max 0.980
_shelx_estimated_absorpt_t_min 0.961
_olex2_refinement_description
;
1. Fixed Uiso
 At 1.2 times of:
  All C(H) groups
2.a Aromatic/amide H refined with riding coordinates:
 C15(H15)
;
_olex2_submission_special_instructions 'No special instructions were received'

loop_
_space_group_symop_operation_xyz
'x, y, z'
'-x, y+1/2, -z+1/2'
'-x, -y, -z'
'x, -y-1/2, z-1/2'

loop_
_atom_site_label
_atom_site_type_symbol
_atom_site_fract_x
_atom_site_fract_y
_atom_site_fract_z
_atom_site_U_iso_or_equiv
_atom_site_adp_type
_atom_site_occupancy
_atom_site_site_symmetry_order
_atom_site_calc_flag
_atom_site_refinement_flags_posn
C1 C 0.4667(5) 0.1571(17) 1.1392(10) 0.108(3) Uani 1 1 d .
H1A H 0.443(4) 0.063(9) 1.157(6) 0.10(3) Uiso 1 1 d .
H1B H 0.472(6) 0.186(15) 1.214(10) 0.19(5) Uiso 1 1 d .
H1C H 0.501(5) 0.092(11) 1.114(7) 0.14(4) Uiso 1 1 d .
C2 C 0.4310(3) 0.2865(9) 1.0689(6) 0.0681(17) Uani 1 1 d .
C3 C 0.4236(3) 0.4531(11) 1.1032(6) 0.078(2) Uani 1 1 d .
H3 H 0.440(3) 0.494(8) 1.166(5) 0.09(2) Uiso 1 1 d .
C4 C 0.3924(3) 0.5785(9) 1.0388(5) 0.0660(17) Uani 1 1 d .
H4 H 0.387(3) 0.686(8) 1.062(5) 0.075(19) Uiso 1 1 d .
C5 C 0.3664(2) 0.5357(6) 0.9350(4) 0.0487(13) Uani 1 1 d .
C6 C 0.3719(3) 0.3683(7) 0.8992(5) 0.0560(14) Uani 1 1 d .
H6 H 0.356(3) 0.335(7) 0.832(4) 0.055(16) Uiso 1 1 d .
C7 C 0.4040(3) 0.2480(9) 0.9659(7) 0.0671(19) Uani 1 1 d .
H7 H 0.409(3) 0.154(8) 0.949(5) 0.07(2) Uiso 1 1 d .
C8 C 0.2005(3) 0.5425(8) 0.8366(5) 0.0566(14) Uani 1 1 d .
H8A H 0.227(2) 0.420(7) 0.857(4) 0.066(15) Uiso 1 1 d .
H8B H 0.198(3) 0.562(6) 0.761(5) 0.064(16) Uiso 1 1 d .
C9 C 0.1337(3) 0.5629(8) 0.8960(5) 0.0527(14) Uani 1 1 d .
H9A H 0.109(2) 0.454(6) 0.904(3) 0.042(12) Uiso 1 1 d .
H9B H 0.105(2) 0.651(6) 0.860(4) 0.056(15) Uiso 1 1 d .
C10 C 0.1565(2) 0.6219(6) 1.0112(4) 0.0424(12) Uani 1 1 d .
C11 C 0.2186(3) 0.7443(6) 0.9873(4) 0.0451(12) Uani 1 1 d .
H11 H 0.256(2) 0.735(5) 1.044(3) 0.033(11) Uiso 1 1 d .
C12 C 0.1275(2) 0.9085(6) 1.0473(4) 0.0450(12) Uani 1 1 d .
C13 C 0.1062(2) 0.7395(6) 1.0644(4) 0.0447(12) Uani 1 1 d .
C14 C 0.0451(3) 0.7071(8) 1.1156(4) 0.0532(14) Uani 1 1 d .
H14 H 0.031(2) 0.591(6) 1.118(4) 0.047(13) Uiso 1 1 d .
C15 C 0.0055(3) 0.8403(8) 1.1522(5) 0.0648(16) Uani 1 1 d .
H15 H -0.035751 0.818159 1.187845 0.078 Uiso 1 1 calc R
C16 C 0.0269(3) 1.0071(8) 1.1360(4) 0.0573(14) Uani 1 1 d .
H16 H -0.003(2) 1.106(6) 1.165(3) 0.044(12) Uiso 1 1 d .
C17 C 0.0877(3) 1.0444(7) 1.0839(4) 0.0542(14) Uani 1 1 d .
H17 H 0.102(2) 1.156(6) 1.075(4) 0.042(13) Uiso 1 1 d .
C18 C 0.2022(4) 0.4947(10) 1.1788(6) 0.0702(19) Uani 1 1 d .
H18A H 0.250(4) 0.577(10) 1.177(6) 0.13(3) Uiso 1 1 d .
H18B H 0.211(3) 0.396(10) 1.208(5) 0.10(2) Uiso 1 1 d .
H18C H 0.179(4) 0.566(11) 1.227(7) 0.13(3) Uiso 1 1 d .
C19 C 0.2338(4) 1.0628(8) 0.9970(7) 0.0705(19) Uani 1 1 d .
H19A H 0.205(3) 1.160(8) 0.990(4) 0.075(18) Uiso 1 1 d .
H19B H 0.266(3) 1.063(7) 0.932(5) 0.083(19) Uiso 1 1 d .
H19C H 0.258(5) 1.067(12) 1.076(8) 0.18(4) Uiso 1 1 d .
N1 N 0.2429(2) 0.6890(5) 0.8789(3) 0.0456(10) Uani 1 1 d .
N2 N 0.1881(2) 0.9149(4) 0.9878(3) 0.0493(11) Uani 1 1 d .
O1 O 0.3291(2) 0.6370(5) 0.7403(3) 0.0761(12) Uani 1 1 d .
O2 O 0.3512(2) 0.8541(4) 0.8855(4) 0.0795(13) Uani 1 1 d .
O3 O 0.17596(17) 0.4708(4) 1.0696(3) 0.0515(9) Uani 1 1 d .
S1 S 0.32485(7) 0.69048(18) 0.85261(12) 0.0583(5) Uani 1 1 d .

loop_
_atom_site_aniso_label
_atom_site_aniso_U_11
_atom_site_aniso_U_22
_atom_site_aniso_U_33
_atom_site_aniso_U_23
_atom_site_aniso_U_13
_atom_site_aniso_U_12
C1 0.077(6) 0.134(8) 0.115(8) 0.062(7) 0.022(5) 0.030(6)
C2 0.041(3) 0.086(5) 0.078(5) 0.023(4) 0.015(3) 0.004(3)
C3 0.062(4) 0.106(6) 0.064(5) -0.008(4) -0.007(3) 0.005(4)
C4 0.063(4) 0.060(4) 0.075(5) -0.012(4) 0.002(3) 0.004(3)
C5 0.043(3) 0.048(3) 0.055(3) -0.009(2) 0.008(2) -0.003(2)
C6 0.055(3) 0.050(3) 0.063(4) -0.010(3) 0.004(3) 0.000(3)
C7 0.056(4) 0.044(4) 0.103(6) 0.001(4) 0.011(4) 0.002(3)
C8 0.068(4) 0.057(4) 0.045(4) -0.009(3) 0.000(3) 0.002(3)
C9 0.055(3) 0.049(3) 0.053(3) -0.009(3) -0.008(3) -0.002(3)
C10 0.050(3) 0.031(2) 0.046(3) 0.002(2) 0.000(2) -0.002(2)
C11 0.046(3) 0.040(3) 0.049(3) 0.000(2) -0.005(3) 0.000(2)
C12 0.051(3) 0.040(3) 0.043(3) -0.004(2) -0.004(2) 0.006(2)
C13 0.047(3) 0.044(3) 0.042(3) -0.001(2) -0.004(2) -0.001(2)
C14 0.054(3) 0.054(4) 0.052(3) 0.003(3) 0.006(3) -0.004(3)
C15 0.057(3) 0.078(4) 0.059(4) -0.001(3) 0.009(3) 0.014(3)
C16 0.060(4) 0.063(4) 0.049(3) -0.008(3) 0.000(3) 0.021(3)
C17 0.072(4) 0.037(3) 0.053(3) -0.003(3) -0.008(3) 0.008(3)
C18 0.100(5) 0.054(4) 0.055(4) 0.012(3) -0.014(4) 0.003(4)
C19 0.085(5) 0.035(3) 0.093(5) 0.002(3) 0.029(4) -0.008(3)
N1 0.051(2) 0.039(2) 0.047(2) 0.0000(19) 0.0065(19) 0.0006(19)
N2 0.059(3) 0.029(2) 0.061(3) 0.0016(19) 0.010(2) -0.0014(19)
O1 0.087(3) 0.091(3) 0.052(3) 0.008(2) 0.026(2) 0.015(2)
O2 0.069(3) 0.043(2) 0.128(4) 0.002(2) 0.025(2) -0.0113(19)
O3 0.068(2) 0.0323(18) 0.054(2) -0.0002(15) -0.0034(17) -0.0005(15)
S1 0.0588(9) 0.0502(8) 0.0668(10) 0.0050(7) 0.0174(7) 0.0010(7)

loop_
_atom_type_symbol
_atom_type_description
_atom_type_scat_dispersion_real
_atom_type_scat_dispersion_imag
_atom_type_scat_source
C C 0.0033 0.0016 'International Tables Vol C Tables 4.2.6.8 and 6.1.1.4'
H H 0.0000 0.0000 'International Tables Vol C Tables 4.2.6.8 and 6.1.1.4'
N N 0.0061 0.0033 'International Tables Vol C Tables 4.2.6.8 and 6.1.1.4'
O O 0.0106 0.0060 'International Tables Vol C Tables 4.2.6.8 and 6.1.1.4'
S S 0.1246 0.1234 'International Tables Vol C Tables 4.2.6.8 and 6.1.1.4'

loop_
_geom_angle_atom_site_label_1
_geom_angle_atom_site_label_2
_geom_angle_atom_site_label_3
_geom_angle
C3 C2 C1 121.3(9)
C3 C2 C7 116.4(6)
C7 C2 C1 122.4(9)
C2 C3 C4 122.9(7)
C3 C4 C5 119.2(6)
C4 C5 S1 120.3(4)
C6 C5 C4 119.1(5)
C6 C5 S1 120.5(4)
C7 C6 C5 119.6(6)
C6 C7 C2 122.8(6)
N1 C8 C9 102.8(4)
C8 C9 C10 104.4(4)
C9 C10 C11 102.2(4)
C13 C10 C9 114.3(4)
C13 C10 C11 102.6(4)
O3 C10 C9 106.0(4)
O3 C10 C11 114.0(4)
O3 C10 C13 117.0(4)
N1 C11 C10 104.8(4)
N2 C11 C10 104.1(4)
N2 C11 N1 114.2(4)
C17 C12 C13 120.2(5)
C17 C12 N2 128.3(5)
N2 C12 C13 111.5(4)
C12 C13 C10 108.3(4)
C14 C13 C10 131.4(5)
C14 C13 C12 120.0(5)
C15 C14 C13 120.3(5)
C14 C15 C16 119.6(5)
C15 C16 C17 121.7(5)
C16 C17 C12 118.2(5)
C8 N1 S1 117.8(3)
C11 N1 C8 110.2(4)
C11 N1 S1 120.9(3)
C12 N2 C11 108.4(4)
C12 N2 C19 120.3(4)
C19 N2 C11 118.7(5)
C10 O3 C18 116.2(4)
N1 S1 C5 108.3(2)
O1 S1 C5 108.0(2)
O1 S1 N1 105.8(2)
O2 S1 C5 107.6(3)
O2 S1 N1 106.9(2)
O2 S1 O1 119.8(3)

loop_
_geom_bond_atom_site_label_1
_geom_bond_atom_site_label_2
_geom_bond_distance
C1 C2 1.470(10)
C2 C3 1.364(9)
C2 C7 1.369(9)
C3 C4 1.372(9)
C4 C5 1.379(8)
C5 C6 1.373(7)
C5 S1 1.738(5)
C6 C7 1.368(8)
C8 C9 1.499(8)
C8 N1 1.479(6)
C9 C10 1.521(7)
C10 C11 1.557(7)
C10 C13 1.488(6)
C10 O3 1.412(5)
C11 N1 1.472(6)
C11 N2 1.446(6)
C12 C13 1.389(6)
C12 C17 1.382(7)
C12 N2 1.388(6)
C13 C14 1.368(7)
C14 C15 1.363(7)
C15 C16 1.372(8)
C16 C17 1.375(8)
C18 O3 1.413(7)
C19 N2 1.445(7)
N1 S1 1.613(4)
O1 S1 1.429(4)
O2 S1 1.416(4)
